data_4311954
loop_
_publ_author_name
'Andrew C. Warden'
'Mark Warren'
'Milton T. W. Hearn'
'Leone Spiccia'

_publ_contact_author 'Spiccia, Leone'
_publ_contact_author_email leone.spiccia@sci.monash.edu.au
_publ_section_title
;
 Binding of Inorganic Oxoanions to Macrocyclic Ligands: Effect of the
 Degree of Protonation on Supramolecular Assemblies Formed by Phosphate
 and [18]aneN6
;
_journal_name_full 'Inorganic Chemistry'
_journal_page_first 6936
_journal_page_last 6943
_journal_paper_doi 10.1021/ic049633v
_journal_volume 43
_journal_year 2004
_chemical_formula_sum 'C12 H46 N6 O18 P4'
_chemical_formula_weight 686.43
_chemical_name_systematic
;
 1,4,10,13-tetraazonia-7,16-diazacyclooctadecane-tetrakis-
dihydrogenphosphato-dihydrate
;
_space_group_IT_number 14
_symmetry_cell_setting monoclinic
_symmetry_space_group_name_Hall '-P 2yn'
_symmetry_space_group_name_H-M 'P 1 21/n 1'
_atom_sites_solution_hydrogens geom
_atom_sites_solution_primary direct
_atom_sites_solution_secondary difmap
_audit_creation_date 2003-12-14T00:36:04-00:00
_audit_creation_method 'WinGX routine CIF_UPDATE'
_cell_angle_alpha 90
_cell_angle_beta 98.324(2)
_cell_angle_gamma 90
_cell_formula_units_Z 2
_cell_length_a 8.7901(3)
_cell_length_b 16.1913(5)
_cell_length_c 10.2531(4)
_cell_measurement_temperature 123(2)
_cell_volume 1443.88(9)
_computing_structure_refinement 'SHELXL-97 (Sheldrick, 1997)'
_computing_structure_solution 'SHELXS-97 (Sheldrick, 1990)'
_diffrn_ambient_temperature 123(2)
_diffrn_measured_fraction_theta_full 0.997
_diffrn_measured_fraction_theta_max 0.987
_diffrn_radiation_monochromator graphite
_diffrn_radiation_type MoK\a
_diffrn_radiation_wavelength 0.71073
_diffrn_reflns_av_R_equivalents 0.071
_diffrn_reflns_av_unetI/netI 0.1125
_diffrn_reflns_limit_h_max 11
_diffrn_reflns_limit_h_min -11
_diffrn_reflns_limit_k_max 19
_diffrn_reflns_limit_k_min -21
_diffrn_reflns_limit_l_max 13
_diffrn_reflns_limit_l_min -12
_diffrn_reflns_number 9705
_diffrn_reflns_theta_full 27.5
_diffrn_reflns_theta_max 28.27
_diffrn_reflns_theta_min 2.52
_exptl_absorpt_coefficient_mu 0.348
_exptl_absorpt_correction_type none
_exptl_crystal_density_diffrn 1.579
_exptl_crystal_density_method 'not measured'
_exptl_crystal_F_000 728
_exptl_crystal_size_max 0.02
_exptl_crystal_size_mid 0.01
_exptl_crystal_size_min 0.01
_refine_diff_density_max 0.324
_refine_diff_density_min -0.503
_refine_diff_density_rms 0.086
_refine_ls_extinction_method none
_refine_ls_goodness_of_fit_ref 0.932
_refine_ls_hydrogen_treatment mixed
_refine_ls_matrix_type full
_refine_ls_number_parameters 267
_refine_ls_number_reflns 3538
_refine_ls_number_restraints 0
_refine_ls_restrained_S_all 0.932
_refine_ls_R_factor_all 0.1011
_refine_ls_R_factor_gt 0.0458
_refine_ls_shift/su_max 0.001
_refine_ls_shift/su_mean 0
_refine_ls_structure_factor_coef Fsqd
_refine_ls_weighting_details 'calc w=1/[\s^2^(Fo^2^)+(0.0402P)^2^+0.0000P] where P=(Fo^2^+2Fc^2^)/3'
_refine_ls_weighting_scheme calc
_refine_ls_wR_factor_gt 0.0873
_refine_ls_wR_factor_ref 0.1014
_reflns_number_gt 2106
_reflns_number_total 3538
_reflns_threshold_expression >2sigma(I)
_cod_data_source_file ic049633vsi20040319_083424_4.cif
_cod_data_source_block b81g1
_cod_database_code 4311954

loop_
_symmetry_equiv_pos_as_xyz
'x, y, z'
'-x+1/2, y+1/2, -z+1/2'
'-x, -y, -z'
'x-1/2, -y-1/2, z-1/2'

loop_
_atom_site_label
_atom_site_type_symbol
_atom_site_fract_x
_atom_site_fract_y
_atom_site_fract_z
_atom_site_U_iso_or_equiv
_atom_site_adp_type
_atom_site_occupancy
_atom_site_symmetry_multiplicity
_atom_site_calc_flag
_atom_site_refinement_flags
_atom_site_disorder_assembly
_atom_site_disorder_group
P1 P -0.30253(7) -0.11835(4) -1.00561(6) 0.01725(18) Uani 1 1 d . . .
N1 N -0.1615(3) 0.08039(14) -1.1135(2) 0.0186(5) Uani 1 1 d . . .
C1 C -0.2495(3) 0.13224(17) -1.0290(3) 0.0216(6) Uani 1 1 d . . .
H1 H -0.352(3) 0.1118(15) -1.044(2) 0.024(7) Uiso 1 1 d . . .
P2 P -0.52042(8) -0.16650(4) -1.40077(6) 0.01832(18) Uani 1 1 d . . .
N2 N -0.0359(2) 0.17034(14) -0.8543(2) 0.0186(5) Uani 1 1 d . . .
C2 C -0.1873(3) 0.12790(17) -0.8842(3) 0.0212(6) Uani 1 1 d . . .
H2 H -0.247(2) 0.1883(14) -1.064(2) 0.006(6) Uiso 1 1 d . . .
N3 N 0.1352(3) 0.04989(13) -0.7004(2) 0.0201(5) Uani 1 1 d . . .
C3 C 0.0173(3) 0.18465(17) -0.7107(3) 0.0228(6) Uani 1 1 d . . .
H3 H -0.258(3) 0.1568(16) -0.831(3) 0.027(7) Uiso 1 1 d . . .
C4 C 0.0365(3) 0.10429(17) -0.6360(3) 0.0233(6) Uani 1 1 d . . .
H4 H -0.178(3) 0.0713(17) -0.853(3) 0.028(7) Uiso 1 1 d . . .
C5 C 0.1310(3) -0.03666(16) -0.6615(3) 0.0224(6) Uani 1 1 d . . .
H5 H -0.057(3) 0.2202(15) -0.680(2) 0.018(7) Uiso 1 1 d . . .
C6 C 0.2247(3) -0.08763(17) -0.7436(3) 0.0213(6) Uani 1 1 d . . .
H6 H 0.113(3) 0.2144(14) -0.706(2) 0.017(7) Uiso 1 1 d . . .
H7 H 0.073(3) 0.1146(15) -0.541(3) 0.025(7) Uiso 1 1 d . . .
H8 H -0.067(3) 0.0781(14) -0.639(2) 0.018(7) Uiso 1 1 d . . .
H9 H 0.173(3) -0.0473(16) -0.564(3) 0.036(8) Uiso 1 1 d . . .
H10 H 0.022(3) -0.0571(15) -0.679(2) 0.020(7) Uiso 1 1 d . . .
H11 H 0.332(3) -0.0674(15) -0.730(2) 0.023(7) Uiso 1 1 d . . .
H12 H 0.219(3) -0.1426(16) -0.728(2) 0.014(6) Uiso 1 1 d . . .
H1A H -0.162(3) 0.0274(19) -1.087(3) 0.034(8) Uiso 1 1 d . . .
H2A H 0.033(4) 0.1389(19) -0.889(3) 0.043(9) Uiso 1 1 d . . .
H3A H 0.223(3) 0.0651(17) -0.686(3) 0.026(8) Uiso 1 1 d . . .
H1B H -0.061(4) 0.0935(17) -1.103(3) 0.031(8) Uiso 1 1 d . . .
H2B H -0.046(3) 0.2201(18) -0.900(3) 0.036(8) Uiso 1 1 d . . .
H1P H -0.726(4) -0.211(2) -1.480(3) 0.053(12) Uiso 1 1 d . . .
H4P H -0.443(3) -0.0731(17) -1.169(3) 0.038(9) Uiso 1 1 d . . .
O1P1 O -0.3678(2) -0.13595(11) -0.87500(16) 0.0224(4) Uani 1 1 d . . .
H3P H -0.3343 -0.1004 -0.8183 0.027 Uiso 1 1 calc R . .
O2P1 O -0.2998(2) -0.20001(10) -1.07829(16) 0.0208(4) Uani 1 1 d . . .
O3P1 O -0.4219(2) -0.05911(10) -1.08654(18) 0.0212(4) Uani 1 1 d . . .
O4P1 O -0.14848(19) -0.07563(10) -0.97966(16) 0.0208(4) Uani 1 1 d . . .
O1P2 O -0.6991(2) -0.17434(12) -1.43345(19) 0.0235(4) Uani 1 1 d . . .
O2P2 O -0.4461(2) -0.18081(10) -1.52201(18) 0.0267(4) Uani 1 1 d . . .
O3P2 O -0.48727(19) -0.08413(10) -1.33443(16) 0.0208(4) Uani 1 1 d . . .
O4P2 O -0.4690(2) -0.23861(10) -1.30039(18) 0.0311(5) Uani 1 1 d . . .
H2P H -0.4199 -0.2188 -1.231 0.037 Uiso 1 1 calc R . .
O1W O -0.6777(2) 0.05425(13) -1.34416(18) 0.0247(4) Uani 1 1 d . . .
H1W H -0.643(4) 0.091(2) -1.392(3) 0.054(11) Uiso 1 1 d . . .
H2W H -0.615(4) 0.010(2) -1.353(3) 0.055(11) Uiso 1 1 d . . .

loop_
_atom_site_aniso_label
_atom_site_aniso_U_11
_atom_site_aniso_U_22
_atom_site_aniso_U_33
_atom_site_aniso_U_23
_atom_site_aniso_U_13
_atom_site_aniso_U_12
P1 0.0165(3) 0.0182(3) 0.0172(3) 0.0004(3) 0.0031(3) 0.0005(3)
N1 0.0155(12) 0.0181(12) 0.0217(12) 0.0026(10) 0.0008(10) 0.0007(10)
C1 0.0184(15) 0.0212(14) 0.0252(15) 0.0023(12) 0.0033(12) 0.0015(12)
P2 0.0198(4) 0.0167(3) 0.0181(4) -0.0008(3) 0.0013(3) 0.0006(3)
N2 0.0177(12) 0.0193(12) 0.0193(12) -0.0001(10) 0.0042(10) 0.0010(10)
C2 0.0184(14) 0.0231(15) 0.0230(15) -0.0009(12) 0.0054(12) -0.0019(12)
N3 0.0195(12) 0.0188(11) 0.0228(12) 0.0016(9) 0.0057(10) -0.0002(10)
C3 0.0247(15) 0.0246(14) 0.0196(14) -0.0041(12) 0.0051(13) 0.0003(13)
C4 0.0239(15) 0.0301(16) 0.0164(15) -0.0014(11) 0.0043(12) 0.0023(12)
C5 0.0252(15) 0.0218(14) 0.0193(15) 0.0030(11) 0.0005(13) -0.0032(12)
C6 0.0264(16) 0.0180(14) 0.0179(14) 0.0028(12) -0.0027(12) -0.0040(12)
O1P1 0.0250(10) 0.0258(10) 0.0167(9) -0.0027(8) 0.0045(8) -0.0079(8)
O2P1 0.0238(10) 0.0171(9) 0.0203(9) -0.0021(7) -0.0011(8) 0.0035(7)
O3P1 0.0241(10) 0.0216(9) 0.0174(10) -0.0011(8) 0.0006(8) 0.0060(8)
O4P1 0.0180(9) 0.0230(9) 0.0214(9) 0.0010(8) 0.0032(8) -0.0031(8)
O1P2 0.0173(10) 0.0232(10) 0.0295(11) -0.0063(9) 0.0022(8) -0.0009(8)
O2P2 0.0309(11) 0.0233(9) 0.0286(11) -0.0072(8) 0.0138(9) -0.0036(8)
O3P2 0.0254(10) 0.0167(9) 0.0196(9) -0.0017(7) 0.0008(8) 0.0000(8)
O4P2 0.0447(13) 0.0190(9) 0.0248(10) 0.0000(8) -0.0111(9) -0.0006(9)
O1W 0.0272(11) 0.0239(10) 0.0234(11) 0.0006(9) 0.0055(9) 0.0023(9)

loop_
_atom_type_symbol
_atom_type_description
_atom_type_scat_dispersion_real
_atom_type_scat_dispersion_imag
_atom_type_scat_source
C C 0.0033 0.0016 'International Tables Vol C Tables 4.2.6.8 and 6.1.1.4'
H H 0 0 'International Tables Vol C Tables 4.2.6.8 and 6.1.1.4'
N N 0.0061 0.0033 'International Tables Vol C Tables 4.2.6.8 and 6.1.1.4'
O O 0.0106 0.006 'International Tables Vol C Tables 4.2.6.8 and 6.1.1.4'
P P 0.1023 0.0942 'International Tables Vol C Tables 4.2.6.8 and 6.1.1.4'

loop_
_geom_angle_atom_site_label_1
_geom_angle_atom_site_label_2
_geom_angle_atom_site_label_3
_geom_angle
_geom_angle_site_symmetry_1
_geom_angle_site_symmetry_3
_geom_angle_publ_flag
O4P1 P1 O2P1 114.07(9) . . ?
O4P1 P1 O1P1 111.42(10) . . ?
O2P1 P1 O1P1 107.24(10) . . ?
O4P1 P1 O3P1 109.12(10) . . ?
O2P1 P1 O3P1 109.24(10) . . ?
O1P1 P1 O3P1 105.38(10) . . ?
C6 N1 C1 111.9(2) 3_553 . ?
N1 C1 C2 113.5(2) . . ?
O2P2 P2 O3P2 115.54(10) . . ?
O2P2 P2 O1P2 110.70(11) . . ?
O3P2 P2 O1P2 106.94(10) . . ?
O2P2 P2 O4P2 107.90(11) . . ?
O3P2 P2 O4P2 110.00(10) . . ?
O1P2 P2 O4P2 105.28(11) . . ?
C2 N2 C3 114.6(2) . . ?
N2 C2 C1 111.5(2) . . ?
C5 N3 C4 114.6(2) . . ?
N2 C3 C4 111.2(2) . . ?
N3 C4 C3 108.8(2) . . ?
N3 C5 C6 109.7(2) . . ?
N1 C6 C5 110.4(2) 3_553 . ?

loop_
_geom_bond_atom_site_label_1
_geom_bond_atom_site_label_2
_geom_bond_distance
_geom_bond_site_symmetry_2
_geom_bond_publ_flag
P1 O4P1 1.5094(18) . ?
P1 O2P1 1.5196(17) . ?
P1 O1P1 1.5578(17) . ?
P1 O3P1 1.5675(18) . ?
N1 C6 1.495(3) 3_553 ?
N1 C1 1.500(3) . ?
C1 C2 1.507(4) . ?
P2 O2P2 1.5036(18) . ?
P2 O3P2 1.5062(17) . ?
P2 O1P2 1.5628(19) . ?
P2 O4P2 1.5787(18) . ?
N2 C2 1.490(3) . ?
N2 C3 1.497(3) . ?
N3 C5 1.459(3) . ?
N3 C4 1.459(3) . ?
C3 C4 1.507(4) . ?
C5 C6 1.506(4) . ?
C6 N1 1.495(3) 3_553 ?

loop_
_geom_hbond_atom_site_label_D
_geom_hbond_atom_site_label_H
_geom_hbond_atom_site_label_A
_geom_hbond_distance_DH
_geom_hbond_distance_HA
_geom_hbond_distance_DA
_geom_hbond_angle_DHA
_geom_hbond_site_symmetry_A
N2 H2A O4P1 0.90(3) 2.07(3) 2.945(3) 163(3) 3_553
N3 H3A O3P2 0.80(3) 2.32(3) 3.113(3) 168(3) 3_553
N1 H1B O4P1 0.90(3) 1.93(3) 2.755(3) 151(2) 3_553
N2 H2B O2P2 0.93(3) 1.79(3) 2.717(3) 176(3) 2_452
O1P2 H1P O2P1 0.78(3) 1.82(3) 2.598(3) 175(3) 4
O1P1 H3P O1W 0.84 1.82 2.588(2) 152.2 3_453
O1W H1W O2P2 0.85(4) 1.93(4) 2.775(3) 172(3) 3_452
O3P1 H4P O3P2 0.87(3) 1.70(3) 2.556(2) 171(3) .
N1 H1A O4P1 0.90(3) 1.99(3) 2.869(3) 164(3) .
O4P2 H2P O2P1 0.84 1.78 2.609(2) 167.1 .
O1W H2W O3P2 0.92(4) 1.89(4) 2.790(3) 168(3) .
